data_2019469
loop_
_publ_author_name
'Wang, Yu-Feng'
'Yu, Chun-Hua'
'Zhu, Run-Qiang'

_publ_section_title
;
 An iron(III) complex salt containing pyrazole as both ligand and
 counter-ion: bis(1<i>H</i>-pyrazol-2-ium)
 pentacyanido(1<i>H</i>-pyrazole-\k<i>N</i>^2^)ferrate(III)
;
_journal_coeditor_code SF3226
_journal_issue 5
_journal_name_full 'Acta Crystallographica Section C'
_journal_page_first 437
_journal_page_last 439
_journal_paper_doi 10.1107/S2053229614007128
_journal_volume 70
_journal_year 2014
_chemical_formula_iupac '(C3 H5 N2)2 [Fe (C N)5 (C3 H4 N2)]'
_chemical_formula_moiety '2(C3 H5 N2 +), C8 H4 Fe N7 2-'
_chemical_formula_sum 'C14 H14 Fe N11'
_chemical_formula_weight 392.21
_chemical_name_systematic
;
Bis(1<i>H</i>-pyrazol-2-ium)
pentacyanido(1<i>H</i>-pyrazole-\k<i>N</i>^2^)ferrate(III)
;
_space_group_IT_number 4
_symmetry_cell_setting monoclinic
_symmetry_space_group_name_Hall 'P 2yb'
_symmetry_space_group_name_H-M 'P 1 21 1'
_atom_sites_solution_hydrogens geom
_atom_sites_solution_primary direct
_atom_sites_solution_secondary difmap
_audit_creation_method SHELXL97
_cell_angle_alpha 90.00
_cell_angle_beta 91.19(3)
_cell_angle_gamma 90.00
_cell_formula_units_Z 2
_cell_length_a 7.0219(14)
_cell_length_b 14.955(3)
_cell_length_c 8.9722(18)
_cell_measurement_reflns_used 4324
_cell_measurement_temperature 293(2)
_cell_measurement_theta_max 27.47
_cell_measurement_theta_min 3.21
_cell_volume 942.0(3)
_computing_cell_refinement 'CrystalClear (Rigaku, 2005)'
_computing_data_collection 'CrystalClear (Rigaku, 2005)'
_computing_data_reduction 'CrystalClear (Rigaku, 2005)'
_computing_molecular_graphics
;
PLATON (Spek, 2009) and DIAMOND (Brandenburg & Putz, 2005)
;
_computing_publication_material 'SHELXL97 (Sheldrick, 2008)'
_computing_structure_refinement 'SHELXL97 (Sheldrick, 2008)'
_computing_structure_solution 'SHELXS97 (Sheldrick, 2008)'
_diffrn_ambient_temperature 293(2)
_diffrn_measured_fraction_theta_full 0.998
_diffrn_measured_fraction_theta_max 0.998
_diffrn_measurement_device_type 'Rigaku SCXmini'
_diffrn_measurement_method \w
_diffrn_radiation_monochromator graphite
_diffrn_radiation_source 'fine-focus sealed tube'
_diffrn_radiation_type MoK\a
_diffrn_radiation_wavelength 0.71073
_diffrn_reflns_av_R_equivalents 0.0386
_diffrn_reflns_av_sigmaI/netI 0.0520
_diffrn_reflns_limit_h_max 9
_diffrn_reflns_limit_h_min -9
_diffrn_reflns_limit_k_max 19
_diffrn_reflns_limit_k_min -19
_diffrn_reflns_limit_l_max 11
_diffrn_reflns_limit_l_min -11
_diffrn_reflns_number 9783
_diffrn_reflns_theta_full 27.47
_diffrn_reflns_theta_max 27.47
_diffrn_reflns_theta_min 3.21
_diffrn_standards_decay_% 0
_diffrn_standards_interval_count 180
_diffrn_standards_interval_time 9
_diffrn_standards_number 3
_exptl_absorpt_coefficient_mu 0.823
_exptl_absorpt_correction_T_max 0.834
_exptl_absorpt_correction_T_min 0.807
_exptl_absorpt_correction_type multi-scan
_exptl_absorpt_process_details '(CrystalClear; Rigaku, 2005)'
_exptl_crystal_colour red
_exptl_crystal_density_diffrn 1.383
_exptl_crystal_density_method 'not measured'
_exptl_crystal_description block
_exptl_crystal_F_000 402
_exptl_crystal_size_max 0.26
_exptl_crystal_size_mid 0.24
_exptl_crystal_size_min 0.22
_refine_diff_density_max 0.299
_refine_diff_density_min -0.361
_refine_ls_abs_structure_details 'Flack (1983), <b>with how many Friedel pairs?</b>'
_refine_ls_abs_structure_Flack 0.009(13)
_refine_ls_extinction_method none
_refine_ls_goodness_of_fit_ref 1.093
_refine_ls_hydrogen_treatment constr
_refine_ls_matrix_type full
_refine_ls_number_parameters 236
_refine_ls_number_reflns 4324
_refine_ls_number_restraints 1
_refine_ls_restrained_S_all 1.092
_refine_ls_R_factor_all 0.0359
_refine_ls_R_factor_gt 0.0332
_refine_ls_shift/su_max 0.001
_refine_ls_shift/su_mean 0.000
_refine_ls_structure_factor_coef Fsqd
_refine_ls_weighting_details 'calc w = 1/[\s^2^(Fo^2^)+(0.0227P)^2^+0.0000P] where P=(Fo^2^+2Fc^2^)/3'
_refine_ls_weighting_scheme calc
_refine_ls_wR_factor_gt 0.0696
_refine_ls_wR_factor_ref 0.0710
_reflns_number_gt 4054
_reflns_number_total 4324
_reflns_threshold_expression I>2\s(I)
_cod_data_source_file sf3226sup1.cf
_cod_data_source_block I
_cod_depositor_comments 'Adding full bibliography for 2019469.cif.'
_cod_original_sg_symbol_H-M 'P 21'
_cod_database_code 2019469
_cod_database_fobs_code 2019469

loop_
_symmetry_equiv_pos_as_xyz
'x, y, z'
'-x, y+1/2, -z'

loop_
_atom_site_type_symbol
_atom_site_label
_atom_site_fract_x
_atom_site_fract_y
_atom_site_fract_z
_atom_site_U_iso_or_equiv
_atom_site_adp_type
_atom_site_calc_flag
_atom_site_refinement_flags
_atom_site_occupancy
_atom_site_symmetry_multiplicity
C C1 0.9516(3) 0.95613(16) 0.8570(3) 0.0307(5) Uani d . 1 1
C C2 0.9554(3) 0.97455(15) 1.1628(3) 0.0310(5) Uani d . 1 1
C C3 0.6409(3) 1.08628(15) 1.1402(3) 0.0299(5) Uani d . 1 1
C C4 0.6405(3) 1.06832(15) 0.8337(3) 0.0310(5) Uani d . 1 1
C C5 0.9565(3) 1.12400(17) 0.9862(3) 0.0303(5) Uani d . 1 1
C C6 0.5295(4) 0.77643(18) 1.0404(3) 0.0450(7) Uani d . 1 1
H H6 0.5346 0.7146 1.0502 0.054 Uiso calc R 1 1
C C7 0.3672(4) 0.82821(17) 1.0342(3) 0.0464(7) Uani d . 1 1
H H7 0.2418 0.8086 1.0402 0.056 Uiso calc R 1 1
C C8 0.4288(3) 0.91463(17) 1.0174(3) 0.0343(5) Uani d . 1 1
H H8 0.3495 0.9643 1.0093 0.041 Uiso calc R 1 1
C C9 0.5215(4) 0.8659(2) 0.6366(3) 0.0534(7) Uani d . 1 1
H H9 0.5561 0.8472 0.7323 0.064 Uiso calc R 1 1
C C10 0.6429(4) 0.8772(2) 0.5213(3) 0.0516(7) Uani d . 1 1
H H10 0.7738 0.8677 0.5224 0.062 Uiso calc R 1 1
C C11 0.5324(4) 0.9053(2) 0.4051(3) 0.0543(8) Uani d . 1 1
H H11 0.5754 0.9194 0.3106 0.065 Uiso calc R 1 1
C C12 0.9262(5) 0.6552(3) 0.3973(3) 0.0739(11) Uani d . 1 1
H H12 0.9610 0.6497 0.2983 0.089 Uiso calc R 1 1
C C13 1.0434(5) 0.6787(3) 0.5125(4) 0.0762(10) Uani d . 1 1
H H13 1.1721 0.6930 0.5081 0.091 Uiso calc R 1 1
C C14 0.9350(4) 0.6773(2) 0.6350(3) 0.0591(8) Uani d . 1 1
H H14 0.9770 0.6903 0.7316 0.071 Uiso calc R 1 1
Fe Fe1 0.79424(4) 1.02011(2) 0.99859(3) 0.02194(8) Uani d . 1 1
N N1 1.0398(3) 0.91860(16) 0.7707(2) 0.0475(6) Uani d . 1 1
N N2 1.0465(3) 0.94890(17) 1.2607(2) 0.0521(6) Uani d . 1 1
N N3 0.5492(3) 1.12183(15) 1.2273(2) 0.0476(6) Uani d . 1 1
N N4 0.5522(3) 1.09499(16) 0.7347(2) 0.0504(6) Uani d . 1 1
N N5 1.0462(3) 1.18743(17) 0.9790(2) 0.0476(6) Uani d . 1 1
N N6 0.6206(3) 0.91734(11) 1.0142(2) 0.0251(4) Uani d . 1 1
N N7 0.6772(3) 0.83135(12) 1.0298(2) 0.0326(4) Uani d . 1 1
H H7A 0.7943 0.8144 1.0326 0.039 Uiso calc R 1 1
N N8 0.3536(3) 0.90949(16) 0.4477(2) 0.0491(6) Uani d . 1 1
H H8A 0.2577 0.9250 0.3924 0.059 Uiso calc R 1 1
N N9 0.3470(3) 0.88577(14) 0.5900(2) 0.0417(5) Uani d . 1 1
H H9A 0.2463 0.8837 0.6429 0.050 Uiso calc R 1 1
N N10 0.7598(3) 0.65436(15) 0.5955(2) 0.0436(5) Uani d . 1 1
H H10A 0.6656 0.6487 0.6545 0.052 Uiso calc R 1 1
N N11 0.7537(3) 0.64151(17) 0.4495(3) 0.0504(6) Uani d . 1 1
H H11A 0.6545 0.6267 0.3974 0.060 Uiso calc R 1 1

loop_
_atom_site_aniso_label
_atom_site_aniso_U_11
_atom_site_aniso_U_22
_atom_site_aniso_U_33
_atom_site_aniso_U_12
_atom_site_aniso_U_13
_atom_site_aniso_U_23
C1 0.0199(11) 0.0425(13) 0.0297(13) 0.0028(10) 0.0000(9) 0.0059(11)
C2 0.0223(12) 0.0389(13) 0.0318(13) 0.0018(9) 0.0024(10) 0.0019(10)
C3 0.0286(12) 0.0309(12) 0.0302(12) 0.0014(10) 0.0011(10) 0.0039(10)
C4 0.0309(12) 0.0316(12) 0.0307(12) 0.0059(9) 0.0039(10) -0.0011(10)
C5 0.0281(12) 0.0381(13) 0.0249(11) -0.0012(10) 0.0041(9) 0.0010(10)
C6 0.0480(16) 0.0290(13) 0.0579(19) -0.0109(11) 0.0014(13) 0.0062(13)
C7 0.0273(13) 0.0476(16) 0.0646(18) -0.0121(11) 0.0034(12) -0.0013(14)
C8 0.0204(11) 0.0372(12) 0.0451(14) 0.0008(9) 0.0018(10) 0.0009(11)
C9 0.0505(17) 0.081(2) 0.0285(13) 0.0213(16) -0.0103(12) -0.0020(15)
C10 0.0292(13) 0.076(2) 0.0494(16) 0.0093(14) -0.0009(12) -0.0045(16)
C11 0.0451(16) 0.078(2) 0.0403(15) 0.0045(15) 0.0109(13) 0.0148(15)
C12 0.064(2) 0.114(3) 0.0445(18) -0.009(2) 0.0196(16) -0.020(2)
C13 0.0402(18) 0.116(3) 0.072(2) -0.0138(19) 0.0062(16) 0.003(2)
C14 0.060(2) 0.080(2) 0.0361(15) -0.0054(17) -0.0171(14) 0.0012(16)
Fe1 0.01806(13) 0.02601(13) 0.02179(13) 0.00165(13) 0.00154(9) 0.00192(14)
N1 0.0339(11) 0.0659(15) 0.0429(13) 0.0127(11) 0.0072(10) -0.0077(12)
N2 0.0412(13) 0.0701(16) 0.0445(14) 0.0164(12) -0.0118(11) 0.0126(13)
N3 0.0514(14) 0.0530(14) 0.0389(12) 0.0117(11) 0.0137(10) -0.0031(11)
N4 0.0531(15) 0.0545(14) 0.0432(13) 0.0156(11) -0.0112(11) 0.0045(12)
N5 0.0458(13) 0.0538(14) 0.0435(12) -0.0170(12) 0.0047(10) 0.0016(11)
N6 0.0223(9) 0.0239(9) 0.0292(9) 0.0034(7) 0.0023(7) 0.0028(8)
N7 0.0276(10) 0.0271(10) 0.0429(11) 0.0050(8) -0.0009(8) 0.0020(8)
N8 0.0410(13) 0.0675(16) 0.0385(13) 0.0147(12) -0.0074(11) 0.0113(12)
N9 0.0394(13) 0.0527(14) 0.0333(12) 0.0081(11) 0.0091(10) -0.0030(11)
N10 0.0421(13) 0.0559(14) 0.0333(12) -0.0034(11) 0.0110(10) 0.0049(11)
N11 0.0439(14) 0.0671(16) 0.0398(13) -0.0142(12) -0.0086(11) -0.0080(13)

loop_
_atom_type_symbol
_atom_type_description
_atom_type_scat_dispersion_real
_atom_type_scat_dispersion_imag
_atom_type_scat_source
C C 0.0033 0.0016 'International Tables Vol C Tables 4.2.6.8 and 6.1.1.4'
H H 0.0000 0.0000 'International Tables Vol C Tables 4.2.6.8 and 6.1.1.4'
Fe Fe 0.3463 0.8444 'International Tables Vol C Tables 4.2.6.8 and 6.1.1.4'
N N 0.0061 0.0033 'International Tables Vol C Tables 4.2.6.8 and 6.1.1.4'

loop_
_geom_angle_atom_site_label_1
_geom_angle_atom_site_label_2
_geom_angle_atom_site_label_3
_geom_angle
_geom_angle_publ_flag
N1 C1 Fe1 178.0(2) ?
N2 C2 Fe1 178.4(2) ?
N3 C3 Fe1 176.9(2) ?
N4 C4 Fe1 178.3(2) ?
N5 C5 Fe1 177.4(2) ?
N7 C6 C7 107.2(2) ?
N7 C6 H6 126.4 ?
C7 C6 H6 126.4 ?
C8 C7 C6 105.7(2) ?
C8 C7 H7 127.1 ?
C6 C7 H7 127.1 ?
N6 C8 C7 110.4(2) ?
N6 C8 H8 124.8 ?
C7 C8 H8 124.8 ?
N9 C9 C10 108.8(2) ?
N9 C9 H9 125.6 ?
C10 C9 H9 125.6 ?
C11 C10 C9 105.4(2) ?
C11 C10 H10 127.3 ?
C9 C10 H10 127.3 ?
N8 C11 C10 109.0(2) ?
N8 C11 H11 125.5 ?
C10 C11 H11 125.5 ?
N11 C12 C13 108.4(3) ?
N11 C12 H12 125.8 ?
C13 C12 H12 125.8 ?
C14 C13 C12 105.8(3) ?
C14 C13 H13 127.1 ?
C12 C13 H13 127.1 ?
N10 C14 C13 108.9(3) ?
N10 C14 H14 125.5 ?
C13 C14 H14 125.5 ?
C5 Fe1 C4 88.67(10) y
C5 Fe1 C1 90.82(10) y
C4 Fe1 C1 89.97(9) ?
C5 Fe1 C3 87.91(10) y
C4 Fe1 C3 90.11(9) ?
C1 Fe1 C3 178.72(11) ?
C5 Fe1 C2 89.48(10) y
C4 Fe1 C2 178.10(11) ?
C1 Fe1 C2 89.60(9) ?
C3 Fe1 C2 90.28(10) ?
C5 Fe1 N6 177.68(10) ?
C4 Fe1 N6 90.50(9) y
C1 Fe1 N6 91.35(9) y
C3 Fe1 N6 89.92(9) y
C2 Fe1 N6 91.36(9) y
C8 N6 N7 105.13(18) ?
C8 N6 Fe1 130.19(15) ?
N7 N6 Fe1 124.64(14) ?
C6 N7 N6 111.5(2) ?
C6 N7 H7A 124.2 ?
N6 N7 H7A 124.2 ?
C11 N8 N9 108.5(2) ?
C11 N8 H8A 125.7 ?
N9 N8 H8A 125.7 ?
C9 N9 N8 108.3(2) ?
C9 N9 H9A 125.9 ?
N8 N9 H9A 125.9 ?
C14 N10 N11 108.3(2) ?
C14 N10 H10A 125.8 ?
N11 N10 H10A 125.8 ?
C12 N11 N10 108.5(2) ?
C12 N11 H11A 125.8 ?
N10 N11 H11A 125.8 ?

loop_
_geom_bond_atom_site_label_1
_geom_bond_atom_site_label_2
_geom_bond_distance
_geom_bond_publ_flag
C1 N1 1.148(3) ?
C1 Fe1 1.951(2) y
C2 N2 1.142(3) ?
C2 Fe1 1.961(2) y
C3 N3 1.153(3) ?
C3 Fe1 1.952(2) y
C4 N4 1.145(3) ?
C4 Fe1 1.951(2) y
C5 N5 1.141(3) ?
C5 Fe1 1.931(3) y
C6 N7 1.328(3) ?
C6 C7 1.378(4) ?
C6 H6 0.9300 ?
C7 C8 1.372(3) ?
C7 H7 0.9300 ?
C8 N6 1.348(3) ?
C8 H8 0.9300 ?
C9 N9 1.321(3) ?
C9 C10 1.364(4) ?
C9 H9 0.9300 ?
C10 C11 1.353(4) ?
C10 H10 0.9300 ?
C11 N8 1.322(3) ?
C11 H11 0.9300 ?
C12 N11 1.324(4) ?
C12 C13 1.354(4) ?
C12 H12 0.9300 ?
C13 C14 1.350(4) ?
C13 H13 0.9300 ?
C14 N10 1.318(3) ?
C14 H14 0.9300 ?
Fe1 N6 1.9686(18) y
N6 N7 1.352(2) ?
N7 H7A 0.8600 ?
N8 N9 1.327(3) ?
N8 H8A 0.8600 ?
N9 H9A 0.8600 ?
N10 N11 1.324(3) ?
N10 H10A 0.8600 ?
N11 H11A 0.8600 ?

loop_
_geom_hbond_atom_site_label_D
_geom_hbond_atom_site_label_H
_geom_hbond_atom_site_label_A
_geom_hbond_site_symmetry_A
_geom_hbond_distance_DH
_geom_hbond_distance_HA
_geom_hbond_distance_DA
_geom_hbond_angle_DHA
N7 H7A N5 2_747 0.86 2.21 2.901(3) 137.6
N8 H8A N2 1_454 0.86 1.91 2.768(3) 174.7
N9 H9A N1 1_455 0.86 1.94 2.769(3) 161.8
N10 H10A N3 2_647 0.86 1.90 2.760(3) 172.6
N11 H11A N4 2_646 0.86 1.91 2.771(3) 174.7

loop_
_geom_torsion_atom_site_label_1
_geom_torsion_atom_site_label_2
_geom_torsion_atom_site_label_3
_geom_torsion_atom_site_label_4
_geom_torsion
N7 C6 C7 C8 0.9(3)
C6 C7 C8 N6 -0.4(3)
N9 C9 C10 C11 0.4(4)
C9 C10 C11 N8 -0.8(4)
N11 C12 C13 C14 0.8(5)
C12 C13 C14 N10 -0.3(4)
N5 C5 Fe1 C4 51(5)
N5 C5 Fe1 C1 140(5)
N5 C5 Fe1 C3 -40(5)
N5 C5 Fe1 C2 -130(5)
N5 C5 Fe1 N6 -19(7)
N4 C4 Fe1 C5 106(8)
N4 C4 Fe1 C1 16(8)
N4 C4 Fe1 C3 -166(8)
N4 C4 Fe1 C2 92(9)
N4 C4 Fe1 N6 -76(8)
N1 C1 Fe1 C5 -112(6)
N1 C1 Fe1 C4 -23(6)
N1 C1 Fe1 C3 -117(7)
N1 C1 Fe1 C2 159(6)
N1 C1 Fe1 N6 67(6)
N3 C3 Fe1 C5 -143(4)
N3 C3 Fe1 C4 128(4)
N3 C3 Fe1 C1 -138(5)
N3 C3 Fe1 C2 -53(4)
N3 C3 Fe1 N6 38(4)
N2 C2 Fe1 C5 94(9)
N2 C2 Fe1 C4 108(9)
N2 C2 Fe1 C1 -18E1(10)
N2 C2 Fe1 C3 6(9)
N2 C2 Fe1 N6 -84(9)
C7 C8 N6 N7 -0.2(3)
C7 C8 N6 Fe1 -178.04(18)
C5 Fe1 N6 C8 21(2)
C4 Fe1 N6 C8 -47.5(2)
C1 Fe1 N6 C8 -137.5(2)
C3 Fe1 N6 C8 42.6(2)
C2 Fe1 N6 C8 132.9(2)
C5 Fe1 N6 N7 -156(2)
C4 Fe1 N6 N7 135.01(18)
C1 Fe1 N6 N7 45.02(18)
C3 Fe1 N6 N7 -134.88(18)
C2 Fe1 N6 N7 -44.60(18)
C7 C6 N7 N6 -1.1(3)
C8 N6 N7 C6 0.8(3)
Fe1 N6 N7 C6 178.79(16)
C10 C11 N8 N9 0.8(4)
C10 C9 N9 N8 0.1(4)
C11 N8 N9 C9 -0.6(3)
C13 C14 N10 N11 -0.3(4)
C13 C12 N11 N10 -1.0(4)
C14 N10 N11 C12 0.8(3)
